data_7159072
loop_
_publ_author_name
'Shang, Chong'
'Huang, Xiao-Yan'
'Wang, Yuan'
'Dong, Wei'
'He, Xiao-Feng'
'Li, Tian-Ze'
'Chen, Ji-Jun'

_publ_section_title
;
 Artemongolides A-F, undescribed sesquiterpenoid dimers from <i>Artemisia
 mongolica</i> and their antihepatic fibrosis activities.
;
_journal_issue 4
_journal_name_full 'Organic &amp; biomolecular chemistry'
_journal_page_first 823
_journal_page_last 831
_journal_paper_doi 10.1039/d2ob02182j
_journal_volume 21
_journal_year 2023
_chemical_absolute_configuration ad
_chemical_formula_moiety 'C32 H46 O8, C H4 O'
_chemical_formula_sum 'C33 H50 O9'
_chemical_formula_weight 590.73
_space_group_crystal_system orthorhombic
_space_group_IT_number 19
_space_group_name_Hall 'P 2ac 2ab'
_space_group_name_H-M_alt 'P 21 21 21'
_atom_sites_solution_hydrogens geom
_audit_update_record
;
2022-10-08 deposited with the CCDC.	2022-12-13 downloaded from the CCDC.
;
_cell_angle_alpha 90
_cell_angle_beta 90
_cell_angle_gamma 90
_cell_formula_units_Z 4
_cell_length_a 9.7168(2)
_cell_length_b 13.2364(3)
_cell_length_c 24.3055(5)
_cell_measurement_reflns_used 9930
_cell_measurement_temperature 100.(2)
_cell_measurement_theta_max 70.1607
_cell_measurement_theta_min 3.3389
_cell_volume 3126.06(12)
_computing_cell_refinement 'SAINT V8.38A (Bruker AXS Inc., 2017)'
_computing_data_collection 'Bruker Instrument Service vV6.2.15'
_computing_data_reduction 'SAINT V8.38A (Bruker AXS Inc., 2017)'
_computing_molecular_graphics 'shelXle (C.B. Huebschle, rev 882)'
_computing_publication_material 'Bruker SHELXTL'
_computing_structure_refinement 'SHELXL-2017/1 (Sheldrick, 2017)'
_computing_structure_solution 'SHELXT 2014/5 (Sheldrick, 2014)'
_diffrn_ambient_temperature 100.(2)
_diffrn_detector_area_resol_mean 7.3910
_diffrn_measured_fraction_theta_full 0.998
_diffrn_measured_fraction_theta_max 0.998
_diffrn_measurement_device_type 'Bruker D8 QUEST PHOTON II'
_diffrn_measurement_method '\f and \w scans'
_diffrn_radiation_monochromator 'Helixos MX multilayer Optic'
_diffrn_radiation_type 'Cu K\a'
_diffrn_radiation_wavelength 1.54178
_diffrn_reflns_av_R_equivalents 0.0413
_diffrn_reflns_av_unetI/netI 0.0220
_diffrn_reflns_limit_h_max 11
_diffrn_reflns_limit_h_min -11
_diffrn_reflns_limit_k_max 16
_diffrn_reflns_limit_k_min -16
_diffrn_reflns_limit_l_max 29
_diffrn_reflns_limit_l_min -29
_diffrn_reflns_number 49783
_diffrn_reflns_theta_full 70.15
_diffrn_reflns_theta_max 70.15
_diffrn_reflns_theta_min 3.64
_diffrn_source 'Ius Diamond'
_diffrn_source_type Microfocus
_exptl_absorpt_coefficient_mu 0.734
_exptl_absorpt_correction_T_max 0.90
_exptl_absorpt_correction_T_min 0.75
_exptl_absorpt_correction_type multi-scan
_exptl_absorpt_process_details
; 
SADABS-2016/2 - Bruker AXS area detector scaling and absorption correction 
;
_exptl_crystal_colour 'clear light colourless'
_exptl_crystal_density_diffrn 1.255
_exptl_crystal_density_method 'not measured'
_exptl_crystal_description prism
_exptl_crystal_F_000 1280
_exptl_crystal_size_max 0.350
_exptl_crystal_size_mid 0.180
_exptl_crystal_size_min 0.150
_refine_diff_density_max 0.228
_refine_diff_density_min -0.153
_refine_ls_abs_structure_details
; 
  
Flack x determined using 2531 quotients [(I+)-(I-)]/[(I+)+(I-)] 
(Parsons, Flack and Wagner, Acta Cryst. B69 (2013) 249-259). 
;
_refine_ls_abs_structure_Flack 0.00(3)
_refine_ls_extinction_method none
_refine_ls_goodness_of_fit_ref 1.035
_refine_ls_hydrogen_treatment constr
_refine_ls_matrix_type full
_refine_ls_number_parameters 429
_refine_ls_number_reflns 5918
_refine_ls_number_restraints 10
_refine_ls_restrained_S_all 1.036
_refine_ls_R_factor_all 0.0257
_refine_ls_R_factor_gt 0.0255
_refine_ls_shift/su_max 0.000
_refine_ls_shift/su_mean 0.000
_refine_ls_structure_factor_coef Fsqd
_refine_ls_weighting_details 'w=1/[\s^2^(Fo^2^)+(0.0328P)^2^+0.7468P] where P=(Fo^2^+2Fc^2^)/3'
_refine_ls_weighting_scheme calc
_refine_ls_wR_factor_gt 0.0651
_refine_ls_wR_factor_ref 0.0652
_reflns_number_gt 5862
_reflns_number_total 5918
_reflns_threshold_expression 'I > 2\s(I)'
_cod_data_source_file d2ob02182j2.cif
_cod_data_source_block jsc57
_cod_depositor_comments
;
The following automatic conversions were performed:

data item '_exptl_absorpt_correction_type' value 'Multi-Scan' was
changed to 'multi-scan' in accordance with the
/home/data/users/saulius/crontab/automatic-downloads/rss-feeds/RSC/lib/dictionaries/cif_core.dic
dictionary named 'cif_core.dic' version 2.4.2 last updated on
2011-04-26.

Automatic conversion script
Id: cif_fix_values 7556 2019-12-06 15:28:31Z antanas 

 Adding full bibliography for 7159071--7159072.cif.
;
_cod_database_code 7159072

loop_
_space_group_symop_operation_xyz
'x, y, z'
'x+1/2, -y+1/2, -z'
'-x, y+1/2, -z+1/2'
'-x+1/2, -y, z+1/2'

loop_
_atom_site_type_symbol
_atom_site_label
_atom_site_fract_x
_atom_site_fract_y
_atom_site_fract_z
_atom_site_U_iso_or_equiv
_atom_site_adp_type
_atom_site_calc_flag
_atom_site_refinement_flags_adp
_atom_site_refinement_flags_occupancy
_atom_site_refinement_flags_posn
_atom_site_occupancy
_atom_site_disorder_assembly
_atom_site_disorder_group
C C12 0.93633(17) 0.78928(12) 0.56763(7) 0.0171(3) Uani d . P D 0.726(5) A 1
C C13 0.9133(3) 0.85367(18) 0.61725(10) 0.0210(6) Uani d . P D 0.726(5) A 1
H H2 0.82208 0.876231 0.624082 0.025 Uiso calc U P R 0.726(5) A 1
C C32 1.0098(12) 0.8817(9) 0.6524(5) 0.033(2) Uani d . P D 0.726(5) A 1
H H45 1.102285 0.860755 0.647007 0.039 Uiso calc U P R 0.726(5) A 1
H H44 0.986588 0.922905 0.683038 0.039 Uiso calc U P R 0.726(5) A 1
C C26 0.9053(3) 0.85017(18) 0.51506(11) 0.0220(6) Uani d . P D 0.726(5) A 1
H H27 0.912527 0.805772 0.482919 0.033 Uiso calc U P R 0.726(5) A 1
H H28 0.971645 0.905562 0.511613 0.033 Uiso calc U P R 0.726(5) A 1
H H26 0.811923 0.877905 0.51719 0.033 Uiso calc U P R 0.726(5) A 1
C C27 1.0711(2) 0.73208(19) 0.56375(11) 0.0203(6) Uani d . P D 0.726(5) A 1
H H30 1.102811 0.710903 0.600694 0.024 Uiso calc U P R 0.726(5) A 1
H H29 1.143138 0.774474 0.546558 0.024 Uiso calc U P R 0.726(5) A 1
C C28 1.03946(18) 0.64076(13) 0.52819(7) 0.0188(3) Uani d . P D 0.726(5) A 1
H H31 1.096526 0.582067 0.538992 0.023 Uiso calc U P R 0.726(5) A 1
H H32 1.055194 0.655716 0.488777 0.023 Uiso calc U P R 0.726(5) A 1
C C12A 0.93633(17) 0.78928(12) 0.56763(7) 0.0171(3) Uani d . P D 0.274(5) A 2
C C13A 1.0007(7) 0.8105(6) 0.6254(3) 0.0245(19) Uani d . P D 0.274(5) A 2
H H2A 1.061654 0.760611 0.639407 0.029 Uiso calc U P R 0.274(5) A 2
C C32A 0.980(3) 0.890(2) 0.6567(12) 0.029(5) Uani d . P D 0.274(5) A 2
H H45A 0.919623 0.942192 0.644708 0.035 Uiso calc U P R 0.274(5) A 2
H H44A 1.024384 0.895237 0.691347 0.035 Uiso calc U P R 0.274(5) A 2
C C26A 0.8555(7) 0.8785(5) 0.5469(3) 0.0261(18) Uani d . P D 0.274(5) A 2
H H27A 0.810334 0.860716 0.512194 0.039 Uiso calc U P R 0.274(5) A 2
H H28A 0.917887 0.935639 0.540859 0.039 Uiso calc U P R 0.274(5) A 2
H H26A 0.785798 0.897283 0.574182 0.039 Uiso calc U P R 0.274(5) A 2
C C27A 1.0510(7) 0.7555(5) 0.5282(3) 0.0243(17) Uani d . P D 0.274(5) A 2
H H30A 1.036116 0.783195 0.490807 0.029 Uiso calc U P R 0.274(5) A 2
H H29A 1.142405 0.77745 0.541636 0.029 Uiso calc U P R 0.274(5) A 2
C C28A 1.03946(18) 0.64076(13) 0.52819(7) 0.0188(3) Uani d . P D 0.274(5) A 2
H H31A 1.098023 0.610755 0.557236 0.023 Uiso calc U P R 0.274(5) A 2
H H32A 1.066812 0.612418 0.492116 0.023 Uiso calc U P R 0.274(5) A 2
O O1 0.21545(12) 0.20311(8) 0.58954(4) 0.0149(2) Uani d . . . 1.0 . .
O O2 0.83918(13) 0.70539(9) 0.57236(5) 0.0225(3) Uani d . . . 1.0 . .
O O3 0.13496(13) 0.24371(9) 0.50546(5) 0.0195(3) Uani d . . . 1.0 . .
O O4 0.66767(12) 0.23318(8) 0.65551(5) 0.0170(2) Uani d . . . 1.0 . .
O O5 0.70981(13) 0.06799(9) 0.66041(5) 0.0233(3) Uani d . . . 1.0 . .
O O6 0.57141(12) 0.76337(9) 0.60629(5) 0.0167(2) Uani d . . . 1.0 . .
H H6 0.650316 0.740426 0.599711 0.025 Uiso calc U . R 1.0 . .
O O7 0.61925(12) 0.49819(8) 0.55269(4) 0.0156(2) Uani d . . . 1.0 . .
O O9 0.21298(12) 0.51705(8) 0.63894(5) 0.0164(2) Uani d . . . 1.0 . .
H H46 0.183548 0.538881 0.669183 0.025 Uiso calc U . R 1.0 . .
O O10 0.88157(14) 0.08563(10) 0.75391(5) 0.0264(3) Uani d . . . 1.0 . .
H H50 0.833303 0.079277 0.725451 0.04 Uiso calc U . R 1.0 . .
C C1 0.0030(2) 0.13372(15) 0.56372(8) 0.0275(4) Uani d . . . 1.0 . .
H H3 -0.052004 0.167314 0.592148 0.041 Uiso calc U . R 1.0 . .
H H4 0.037063 0.069063 0.577849 0.041 Uiso calc U . R 1.0 . .
H H1 -0.05431 0.121719 0.531174 0.041 Uiso calc U . R 1.0 . .
C C2 0.12189(18) 0.19932(12) 0.54845(7) 0.0167(3) Uani d . . . 1.0 . .
C C3 0.33462(16) 0.26880(11) 0.58097(6) 0.0133(3) Uani d . . . 1.0 . .
H H43 0.36931 0.25889 0.542612 0.016 Uiso calc U . R 1.0 . .
C C4 0.44234(16) 0.22970(11) 0.62114(6) 0.0123(3) Uani d . . . 1.0 . .
H H10 0.397011 0.220759 0.657759 0.015 Uiso calc U . R 1.0 . .
C C5 0.56558(16) 0.30035(12) 0.62883(6) 0.0125(3) Uani d . . . 1.0 . .
H H12 0.600941 0.32149 0.591945 0.015 Uiso calc U . R 1.0 . .
C C6 0.54237(16) 0.39176(11) 0.66339(6) 0.0112(3) Uani d . . . 1.0 . .
C C7 0.65875(16) 0.45987(12) 0.68491(6) 0.0122(3) Uani d . . . 1.0 . .
C C8 0.66471(15) 0.55481(11) 0.64445(6) 0.0111(3) Uani d . . . 1.0 . .
H H13 0.735353 0.603267 0.658548 0.013 Uiso calc U . R 1.0 . .
C C9 0.70412(16) 0.52378(11) 0.58673(6) 0.0116(3) Uani d . . . 1.0 . .
C C10 0.85702(16) 0.52421(12) 0.57230(6) 0.0132(3) Uani d . . . 1.0 . .
H H24 0.912298 0.524776 0.607006 0.016 Uiso calc U . R 1.0 . .
C C11 0.88632(17) 0.62108(12) 0.53977(7) 0.0162(3) Uani d . . . 1.0 . .
H H25 0.834561 0.619307 0.504221 0.019 Uiso calc U . R 1.0 A 1
C C14 0.29370(17) 0.37971(11) 0.58830(6) 0.0136(3) Uani d . . . 1.0 . .
H H42 0.204313 0.389908 0.569555 0.016 Uiso calc U . R 1.0 . .
H H5 0.362464 0.421544 0.568698 0.016 Uiso calc U . R 1.0 . .
C C15 0.28025(16) 0.42132(11) 0.64733(6) 0.0128(3) Uani d . . . 1.0 . .
C C16 0.42278(16) 0.44056(11) 0.67177(6) 0.0117(3) Uani d . . . 1.0 . .
C C17 0.64020(17) 0.13630(12) 0.64278(7) 0.0165(3) Uani d . . . 1.0 . .
C C18 0.51411(17) 0.13001(12) 0.60624(6) 0.0145(3) Uani d . . . 1.0 . .
H H11 0.545103 0.134417 0.567083 0.017 Uiso calc U . R 1.0 . .
C C19 0.43504(19) 0.03178(12) 0.61340(7) 0.0185(3) Uani d . . . 1.0 . .
H H8 0.497965 -0.025485 0.608897 0.028 Uiso calc U . R 1.0 . .
H H7 0.362005 0.027793 0.585679 0.028 Uiso calc U . R 1.0 . .
H H9 0.394164 0.029709 0.650246 0.028 Uiso calc U . R 1.0 . .
C C20 0.52080(15) 0.60389(11) 0.65041(6) 0.0111(3) Uani d . . . 1.0 . .
H H20 0.467413 0.587194 0.616436 0.013 Uiso calc U . R 1.0 . .
C C21 0.52029(17) 0.72020(11) 0.65657(6) 0.0140(3) Uani d . . . 1.0 . .
C C22 0.37234(18) 0.75727(12) 0.66052(8) 0.0205(3) Uani d . . . 1.0 . .
H H16 0.370965 0.831275 0.659417 0.031 Uiso calc U . R 1.0 . .
H H15 0.331663 0.733914 0.695154 0.031 Uiso calc U . R 1.0 . .
H H14 0.319119 0.730491 0.629529 0.031 Uiso calc U . R 1.0 . .
C C23 0.60439(18) 0.76103(13) 0.70480(7) 0.0190(3) Uani d . . . 1.0 . .
H H18 0.699418 0.736785 0.701924 0.028 Uiso calc U . R 1.0 . .
H H17 0.564118 0.737434 0.739466 0.028 Uiso calc U . R 1.0 . .
H H19 0.60359 0.835045 0.703963 0.028 Uiso calc U . R 1.0 . .
C C24 0.45703(16) 0.54077(11) 0.69902(6) 0.0122(3) Uani d . . . 1.0 . .
H H21 0.380504 0.573849 0.719807 0.015 Uiso calc U . R 1.0 . .
C C25 0.58359(16) 0.51053(12) 0.73288(6) 0.0134(3) Uani d . . . 1.0 . .
H H22 0.634043 0.569546 0.747686 0.016 Uiso calc U . R 1.0 . .
H H23 0.561202 0.462723 0.7629 0.016 Uiso calc U . R 1.0 . .
C C29 0.89360(18) 0.43023(12) 0.53893(7) 0.0194(3) Uani d . . . 1.0 . .
H H35 0.878577 0.369817 0.561455 0.029 Uiso calc U . R 1.0 . .
H H33 0.990457 0.43354 0.527833 0.029 Uiso calc U . R 1.0 . .
H H34 0.835252 0.427012 0.506092 0.029 Uiso calc U . R 1.0 . .
C C33 0.9897(2) 0.15454(15) 0.74359(10) 0.0341(5) Uani d . . . 1.0 . .
H H47 0.951942 0.216591 0.727581 0.051 Uiso calc U . R 1.0 . .
H H48 1.055386 0.124226 0.717843 0.051 Uiso calc U . R 1.0 . .
H H49 1.036616 0.170574 0.77819 0.051 Uiso calc U . R 1.0 . .
C C30 0.79787(17) 0.41365(12) 0.69830(7) 0.0158(3) Uani d . . . 1.0 . .
H H36 0.860443 0.466578 0.711302 0.024 Uiso calc U . R 1.0 . .
H H37 0.836176 0.382151 0.665181 0.024 Uiso calc U . R 1.0 . .
H H38 0.786726 0.362405 0.727058 0.024 Uiso calc U . R 1.0 . .
C C31 0.18827(16) 0.35773(12) 0.68496(7) 0.0157(3) Uani d . . . 1.0 . .
H H41 0.178307 0.391672 0.720571 0.024 Uiso calc U . R 1.0 . .
H H39 0.230155 0.291135 0.690439 0.024 Uiso calc U . R 1.0 . .
H H40 0.097482 0.349682 0.667956 0.024 Uiso calc U . R 1.0 . .

loop_
_atom_site_aniso_label
_atom_site_aniso_U_11
_atom_site_aniso_U_22
_atom_site_aniso_U_33
_atom_site_aniso_U_12
_atom_site_aniso_U_13
_atom_site_aniso_U_23
C12 0.0142(7) 0.0163(8) 0.0208(8) -0.0038(6) 0.0021(6) 0.0047(6)
C13 0.0215(14) 0.0169(11) 0.0245(12) 0.0004(10) 0.0056(10) 0.0022(9)
C32 0.034(5) 0.036(3) 0.028(3) 0.007(3) -0.005(3) -0.008(2)
C26 0.0238(13) 0.0183(11) 0.0239(14) -0.0016(10) -0.0029(11) 0.0060(10)
C27 0.0148(11) 0.0232(12) 0.0228(15) -0.0002(9) 0.0001(9) 0.0012(10)
C28 0.0153(8) 0.0206(8) 0.0207(8) -0.0007(7) 0.0060(7) 0.0023(6)
C12A 0.0142(7) 0.0163(8) 0.0208(8) -0.0038(6) 0.0021(6) 0.0047(6)
C13A 0.017(4) 0.035(4) 0.021(3) 0.002(3) 0.001(2) 0.005(3)
C32A 0.026(11) 0.040(9) 0.022(6) 0.000(6) 0.000(6) -0.001(5)
C26A 0.024(4) 0.023(3) 0.031(4) -0.006(3) -0.003(3) 0.008(3)
C27A 0.024(3) 0.026(3) 0.023(4) -0.007(3) 0.005(3) 0.003(3)
C28A 0.0153(8) 0.0206(8) 0.0207(8) -0.0007(7) 0.0060(7) 0.0023(6)
O1 0.0153(5) 0.0150(5) 0.0145(5) -0.0029(4) -0.0040(4) 0.0013(4)
O2 0.0203(6) 0.0130(5) 0.0342(7) -0.0020(5) 0.0139(5) -0.0006(5)
O3 0.0240(6) 0.0196(6) 0.0147(5) 0.0029(5) -0.0062(5) -0.0014(4)
O4 0.0153(5) 0.0135(5) 0.0221(6) 0.0022(4) -0.0048(5) -0.0012(4)
O5 0.0241(6) 0.0165(6) 0.0292(6) 0.0067(5) -0.0072(5) -0.0011(5)
O6 0.0170(6) 0.0150(5) 0.0181(5) 0.0006(5) 0.0034(5) 0.0041(4)
O7 0.0159(5) 0.0184(5) 0.0126(5) -0.0020(5) -0.0009(4) -0.0014(4)
O9 0.0165(5) 0.0135(5) 0.0191(5) 0.0037(5) -0.0010(5) -0.0007(4)
O10 0.0224(6) 0.0340(7) 0.0228(6) -0.0108(6) -0.0027(5) 0.0071(5)
C1 0.0248(9) 0.0253(9) 0.0323(10) -0.0071(8) -0.0096(8) 0.0017(8)
C2 0.0189(8) 0.0136(7) 0.0175(7) 0.0030(6) -0.0056(6) -0.0054(6)
C3 0.0141(7) 0.0138(7) 0.0120(7) -0.0026(6) -0.0010(6) 0.0011(6)
C4 0.0145(7) 0.0115(7) 0.0108(6) -0.0007(6) -0.0012(6) 0.0008(5)
C5 0.0122(7) 0.0128(7) 0.0125(7) 0.0002(6) -0.0014(6) 0.0012(6)
C6 0.0128(7) 0.0121(7) 0.0087(6) -0.0020(6) -0.0009(6) 0.0024(5)
C7 0.0139(7) 0.0130(7) 0.0096(7) -0.0015(6) -0.0005(6) 0.0010(5)
C8 0.0107(7) 0.0110(7) 0.0115(7) -0.0008(6) 0.0000(6) -0.0002(5)
C9 0.0153(7) 0.0078(6) 0.0116(7) -0.0001(6) 0.0011(6) 0.0025(5)
C10 0.0135(7) 0.0142(7) 0.0119(7) 0.0010(6) 0.0011(6) -0.0005(6)
C11 0.0155(8) 0.0167(8) 0.0164(7) 0.0009(6) 0.0049(6) 0.0024(6)
C14 0.0153(7) 0.0135(7) 0.0119(7) -0.0002(6) -0.0023(6) 0.0021(6)
C15 0.0121(7) 0.0117(7) 0.0147(7) 0.0013(6) -0.0010(6) 0.0009(6)
C16 0.0146(7) 0.0120(7) 0.0085(6) -0.0022(6) 0.0012(6) 0.0021(5)
C17 0.0182(8) 0.0152(8) 0.0160(7) 0.0021(6) 0.0009(6) -0.0014(6)
C18 0.0188(8) 0.0128(7) 0.0118(7) 0.0010(6) -0.0009(6) 0.0000(6)
C19 0.0262(9) 0.0127(7) 0.0167(7) -0.0018(7) -0.0030(7) 0.0007(6)
C20 0.0115(7) 0.0121(7) 0.0096(6) -0.0002(6) 0.0004(6) -0.0008(5)
C21 0.0152(7) 0.0124(7) 0.0145(7) -0.0005(6) 0.0019(6) 0.0002(6)
C22 0.0174(8) 0.0135(7) 0.0305(9) 0.0012(6) 0.0043(7) -0.0001(7)
C23 0.0223(8) 0.0156(7) 0.0190(8) -0.0009(7) 0.0001(7) -0.0047(6)
C24 0.0133(7) 0.0132(7) 0.0102(6) -0.0011(6) 0.0017(6) -0.0008(6)
C25 0.0149(7) 0.0155(7) 0.0099(7) -0.0022(6) -0.0002(6) 0.0001(6)
C29 0.0195(8) 0.0179(8) 0.0207(8) 0.0025(7) 0.0036(7) -0.0029(6)
C33 0.0235(10) 0.0256(9) 0.0532(13) -0.0053(8) -0.0028(9) 0.0129(9)
C30 0.0134(7) 0.0172(7) 0.0169(7) -0.0005(6) -0.0035(6) 0.0019(6)
C31 0.0117(7) 0.0179(8) 0.0176(7) -0.0021(6) -0.0002(6) 0.0004(6)

loop_
_atom_type_symbol
_atom_type_description
_atom_type_scat_dispersion_real
_atom_type_scat_dispersion_imag
_atom_type_scat_source
C C 0.0181 0.0091 'International Tables Vol C Tables 4.2.6.8 and 6.1.1.4'
H H 0.0000 0.0000 'International Tables Vol C Tables 4.2.6.8 and 6.1.1.4'
O O 0.0492 0.0322 'International Tables Vol C Tables 4.2.6.8 and 6.1.1.4'

loop_
_geom_angle_atom_site_label_1
_geom_angle_atom_site_label_2
_geom_angle_atom_site_label_3
_geom_angle_site_symmetry_1
_geom_angle_site_symmetry_3
_geom_angle
_geom_angle_publ_flag
O2 C12 C13 . . 105.85(14) ?
O2 C12 C27 . . 100.56(14) ?
C13 C12 C27 . . 117.70(18) ?
O2 C12 C26 . . 109.64(15) ?
C13 C12 C26 . . 109.99(17) ?
C27 C12 C26 . . 112.27(18) ?
C32 C13 C12 . . 125.2(5) ?
C32 C13 H2 . . 117.4 ?
C12 C13 H2 . . 117.4 ?
C13 C32 H45 . . 120.0 ?
C13 C32 H44 . . 120.0 ?
H45 C32 H44 . . 120.0 ?
C12 C26 H27 . . 109.5 ?
C12 C26 H28 . . 109.5 ?
H27 C26 H28 . . 109.5 ?
C12 C26 H26 . . 109.5 ?
H27 C26 H26 . . 109.5 ?
H28 C26 H26 . . 109.5 ?
C12 C27 C28 . . 104.99(17) ?
C12 C27 H30 . . 110.7 ?
C28 C27 H30 . . 110.7 ?
C12 C27 H29 . . 110.7 ?
C28 C27 H29 . . 110.7 ?
H30 C27 H29 . . 108.8 ?
C27 C28 C11 . . 103.10(15) ?
C27 C28 H31 . . 111.1 ?
C11 C28 H31 . . 111.1 ?
C27 C28 H32 . . 111.1 ?
C11 C28 H32 . . 111.1 ?
H31 C28 H32 . . 109.1 ?
O2 C12A C26A . . 106.6(3) ?
O2 C12A C27A . . 107.2(3) ?
C26A C12A C27A . . 113.4(4) ?
O2 C12A C13A . . 108.9(3) ?
C26A C12A C13A . . 111.6(4) ?
C27A C12A C13A . . 108.8(4) ?
C32A C13A C12A . . 127.0(15) ?
C32A C13A H2A . . 116.5 ?
C12A C13A H2A . . 116.5 ?
C13A C32A H45A . . 120.0 ?
C13A C32A H44A . . 120.0 ?
H45A C32A H44A . . 120.0 ?
C12A C26A H27A . . 109.5 ?
C12A C26A H28A . . 109.5 ?
H27A C26A H28A . . 109.5 ?
C12A C26A H26A . . 109.5 ?
H27A C26A H26A . . 109.5 ?
H28A C26A H26A . . 109.5 ?
C28A C27A C12A . . 103.7(4) ?
C28A C27A H30A . . 111.0 ?
C12A C27A H30A . . 111.0 ?
C28A C27A H29A . . 111.0 ?
C12A C27A H29A . . 111.0 ?
H30A C27A H29A . . 109.0 ?
C27A C28A C11 . . 103.9(3) ?
C27A C28A H31A . . 111.0 ?
C11 C28A H31A . . 111.0 ?
C27A C28A H32A . . 111.0 ?
C11 C28A H32A . . 111.0 ?
H31A C28A H32A . . 109.0 ?
C2 O1 C3 . . 116.70(12) ?
C11 O2 C12 . . 109.83(12) ?
C11 O2 C12A . . 109.83(12) ?
C17 O4 C5 . . 109.77(12) ?
C21 O6 H6 . . 109.5 ?
C15 O9 H46 . . 109.5 ?
C33 O10 H50 . . 109.5 ?
C2 C1 H3 . . 109.5 ?
C2 C1 H4 . . 109.5 ?
H3 C1 H4 . . 109.5 ?
C2 C1 H1 . . 109.5 ?
H3 C1 H1 . . 109.5 ?
H4 C1 H1 . . 109.5 ?
O3 C2 O1 . . 123.47(15) ?
O3 C2 C1 . . 125.50(15) ?
O1 C2 C1 . . 111.03(14) ?
O1 C3 C4 . . 104.53(11) ?
O1 C3 C14 . . 110.34(12) ?
C4 C3 C14 . . 115.46(13) ?
O1 C3 H43 . . 108.8 ?
C4 C3 H43 . . 108.8 ?
C14 C3 H43 . . 108.8 ?
C3 C4 C5 . . 114.11(12) ?
C3 C4 C18 . . 116.94(12) ?
C5 C4 C18 . . 101.45(12) ?
C3 C4 H10 . . 108.0 ?
C5 C4 H10 . . 108.0 ?
C18 C4 H10 . . 108.0 ?
O4 C5 C6 . . 109.99(12) ?
O4 C5 C4 . . 102.15(12) ?
C6 C5 C4 . . 116.51(13) ?
O4 C5 H12 . . 109.3 ?
C6 C5 H12 . . 109.3 ?
C4 C5 H12 . . 109.3 ?
C16 C6 C5 . . 127.31(14) ?
C16 C6 C7 . . 107.59(13) ?
C5 C6 C7 . . 123.81(13) ?
C30 C7 C25 . . 115.96(13) ?
C30 C7 C6 . . 119.41(13) ?
C25 C7 C6 . . 99.50(12) ?
C30 C7 C8 . . 114.62(12) ?
C25 C7 C8 . . 98.15(12) ?
C6 C7 C8 . . 106.18(11) ?
C9 C8 C20 . . 115.45(12) ?
C9 C8 C7 . . 111.53(12) ?
C20 C8 C7 . . 103.87(11) ?
C9 C8 H13 . . 108.6 ?
C20 C8 H13 . . 108.6 ?
C7 C8 H13 . . 108.6 ?
O7 C9 C8 . . 122.37(14) ?
O7 C9 C10 . . 120.31(13) ?
C8 C9 C10 . . 117.31(13) ?
C9 C10 C29 . . 110.21(13) ?
C9 C10 C11 . . 107.60(12) ?
C29 C10 C11 . . 111.35(12) ?
C9 C10 H24 . . 109.2 ?
C29 C10 H24 . . 109.2 ?
C11 C10 H24 . . 109.2 ?
O2 C11 C10 . . 107.74(12) ?
O2 C11 C28A . . 106.06(13) ?
C10 C11 C28A . . 114.59(13) ?
O2 C11 C28 . . 106.06(13) ?
C10 C11 C28 . . 114.59(13) ?
O2 C11 H25 . . 109.4 ?
C10 C11 H25 . . 109.4 ?
C28 C11 H25 . . 109.4 ?
C3 C14 C15 . . 118.20(12) ?
C3 C14 H42 . . 107.8 ?
C15 C14 H42 . . 107.8 ?
C3 C14 H5 . . 107.8 ?
C15 C14 H5 . . 107.8 ?
H42 C14 H5 . . 107.1 ?
O9 C15 C16 . . 108.65(12) ?
O9 C15 C31 . . 107.66(12) ?
C16 C15 C31 . . 112.85(12) ?
O9 C15 C14 . . 102.77(11) ?
C16 C15 C14 . . 110.14(13) ?
C31 C15 C14 . . 114.13(13) ?
C6 C16 C24 . . 107.22(13) ?
C6 C16 C15 . . 130.08(13) ?
C24 C16 C15 . . 120.89(13) ?
O5 C17 O4 . . 121.37(15) ?
O5 C17 C18 . . 128.29(15) ?
O4 C17 C18 . . 110.33(13) ?
C17 C18 C19 . . 112.86(13) ?
C17 C18 C4 . . 100.47(12) ?
C19 C18 C4 . . 118.57(14) ?
C17 C18 H11 . . 108.1 ?
C19 C18 H11 . . 108.1 ?
C4 C18 H11 . . 108.1 ?
C18 C19 H8 . . 109.5 ?
C18 C19 H7 . . 109.5 ?
H8 C19 H7 . . 109.5 ?
C18 C19 H9 . . 109.5 ?
H8 C19 H9 . . 109.5 ?
H7 C19 H9 . . 109.5 ?
C21 C20 C8 . . 115.43(12) ?
C21 C20 C24 . . 117.03(12) ?
C8 C20 C24 . . 101.72(11) ?
C21 C20 H20 . . 107.4 ?
C8 C20 H20 . . 107.4 ?
C24 C20 H20 . . 107.4 ?
O6 C21 C22 . . 104.58(13) ?
O6 C21 C23 . . 109.08(13) ?
C22 C21 C23 . . 110.05(13) ?
O6 C21 C20 . . 108.19(12) ?
C22 C21 C20 . . 109.27(13) ?
C23 C21 C20 . . 115.13(13) ?
C21 C22 H16 . . 109.5 ?
C21 C22 H15 . . 109.5 ?
H16 C22 H15 . . 109.5 ?
C21 C22 H14 . . 109.5 ?
H16 C22 H14 . . 109.5 ?
H15 C22 H14 . . 109.5 ?
C21 C23 H18 . . 109.5 ?
C21 C23 H17 . . 109.5 ?
H18 C23 H17 . . 109.5 ?
C21 C23 H19 . . 109.5 ?
H18 C23 H19 . . 109.5 ?
H17 C23 H19 . . 109.5 ?
C16 C24 C25 . . 100.47(12) ?
C16 C24 C20 . . 102.86(11) ?
C25 C24 C20 . . 103.05(12) ?
C16 C24 H21 . . 116.1 ?
C25 C24 H21 . . 116.1 ?
C20 C24 H21 . . 116.1 ?
C7 C25 C24 . . 95.06(11) ?
C7 C25 H22 . . 112.7 ?
C24 C25 H22 . . 112.7 ?
C7 C25 H23 . . 112.7 ?
C24 C25 H23 . . 112.7 ?
H22 C25 H23 . . 110.2 ?
C10 C29 H35 . . 109.5 ?
C10 C29 H33 . . 109.5 ?
H35 C29 H33 . . 109.5 ?
C10 C29 H34 . . 109.5 ?
H35 C29 H34 . . 109.5 ?
H33 C29 H34 . . 109.5 ?
O10 C33 H47 . . 109.5 ?
O10 C33 H48 . . 109.5 ?
H47 C33 H48 . . 109.5 ?
O10 C33 H49 . . 109.5 ?
H47 C33 H49 . . 109.5 ?
H48 C33 H49 . . 109.5 ?
C7 C30 H36 . . 109.5 ?
C7 C30 H37 . . 109.5 ?
H36 C30 H37 . . 109.5 ?
C7 C30 H38 . . 109.5 ?
H36 C30 H38 . . 109.5 ?
H37 C30 H38 . . 109.5 ?
C15 C31 H41 . . 109.5 ?
C15 C31 H39 . . 109.5 ?
H41 C31 H39 . . 109.5 ?
C15 C31 H40 . . 109.5 ?
H41 C31 H40 . . 109.5 ?
H39 C31 H40 . . 109.5 ?

loop_
_geom_bond_atom_site_label_1
_geom_bond_atom_site_label_2
_geom_bond_site_symmetry_2
_geom_bond_distance
_geom_bond_publ_flag
C12 O2 . 1.462(2) ?
C12 C13 . 1.494(3) ?
C12 C27 . 1.515(3) ?
C12 C26 . 1.541(3) ?
C13 C32 . 1.321(10) ?
C13 H2 . 0.95 ?
C32 H45 . 0.95 ?
C32 H44 . 0.95 ?
C26 H27 . 0.98 ?
C26 H28 . 0.98 ?
C26 H26 . 0.98 ?
C27 C28 . 1.517(3) ?
C27 H30 . 0.99 ?
C27 H29 . 0.99 ?
C28 C11 . 1.537(2) ?
C28 H31 . 0.99 ?
C28 H32 . 0.99 ?
C12A O2 . 1.462(2) ?
C12A C26A . 1.505(7) ?
C12A C27A . 1.537(7) ?
C12A C13A . 1.563(7) ?
C13A C32A . 1.31(2) ?
C13A H2A . 0.95 ?
C32A H45A . 0.95 ?
C32A H44A . 0.95 ?
C26A H27A . 0.98 ?
C26A H28A . 0.98 ?
C26A H26A . 0.98 ?
C27A C28A . 1.523(7) ?
C27A H30A . 0.99 ?
C27A H29A . 0.99 ?
C28A C11 . 1.537(2) ?
C28A H31A . 0.99 ?
C28A H32A . 0.99 ?
O1 C2 . 1.3515(19) ?
O1 C3 . 1.4629(19) ?
O2 C11 . 1.443(2) ?
O3 C2 . 1.206(2) ?
O4 C17 . 1.3460(19) ?
O4 C5 . 1.4816(18) ?
O5 C17 . 1.208(2) ?
O6 C21 . 1.4378(18) ?
O6 H6 . 0.84 ?
O7 C9 . 1.2163(19) ?
O9 C15 . 1.4402(18) ?
O9 H46 . 0.84 ?
O10 C33 . 1.414(2) ?
O10 H50 . 0.84 ?
C1 C2 . 1.492(3) ?
C1 H3 . 0.98 ?
C1 H4 . 0.98 ?
C1 H1 . 0.98 ?
C3 C4 . 1.522(2) ?
C3 C14 . 1.531(2) ?
C3 H43 . 1.0 ?
C4 C5 . 1.531(2) ?
C4 C18 . 1.536(2) ?
C4 H10 . 1.0 ?
C5 C6 . 1.490(2) ?
C5 H12 . 1.0 ?
C6 C16 . 1.345(2) ?
C6 C7 . 1.538(2) ?
C7 C30 . 1.519(2) ?
C7 C25 . 1.531(2) ?
C7 C8 . 1.597(2) ?
C8 C9 . 1.511(2) ?
C8 C20 . 1.549(2) ?
C8 H13 . 1.0 ?
C9 C10 . 1.527(2) ?
C10 C29 . 1.527(2) ?
C10 C11 . 1.533(2) ?
C10 H24 . 1.0 ?
C11 H25 . 1.0 ?
C14 C15 . 1.542(2) ?
C14 H42 . 0.99 ?
C14 H5 . 0.99 ?
C15 C16 . 1.528(2) ?
C15 C31 . 1.531(2) ?
C16 C24 . 1.519(2) ?
C17 C18 . 1.515(2) ?
C18 C19 . 1.520(2) ?
C18 H11 . 1.0 ?
C19 H8 . 0.98 ?
C19 H7 . 0.98 ?
C19 H9 . 0.98 ?
C20 C21 . 1.547(2) ?
C20 C24 . 1.574(2) ?
C20 H20 . 1.0 ?
C21 C22 . 1.522(2) ?
C21 C23 . 1.528(2) ?
C22 H16 . 0.98 ?
C22 H15 . 0.98 ?
C22 H14 . 0.98 ?
C23 H18 . 0.98 ?
C23 H17 . 0.98 ?
C23 H19 . 0.98 ?
C24 C25 . 1.533(2) ?
C24 H21 . 1.0 ?
C25 H22 . 0.99 ?
C25 H23 . 0.99 ?
C29 H35 . 0.98 ?
C29 H33 . 0.98 ?
C29 H34 . 0.98 ?
C33 H47 . 0.98 ?
C33 H48 . 0.98 ?
C33 H49 . 0.98 ?
C30 H36 . 0.98 ?
C30 H37 . 0.98 ?
C30 H38 . 0.98 ?
C31 H41 . 0.98 ?
C31 H39 . 0.98 ?
C31 H40 . 0.98 ?

loop_
_geom_hbond_atom_site_label_D
_geom_hbond_atom_site_label_H
_geom_hbond_atom_site_label_A
_geom_hbond_site_symmetry_A
_geom_hbond_distance_DH
_geom_hbond_distance_HA
_geom_hbond_distance_DA
_geom_hbond_angle_DHA
_geom_hbond_publ_flag
C28^a H32^a O6 2_566 0.99 2.55 3.520(2) 165.8 ?
C27A^b H30A^b O6 2_566 0.99 2.46 3.284(7) 140.0 ?
C28A^b H31A^b O9 1_655 0.99 2.59 3.574(2) 170.2 ?
O6 H6 O2 . 0.84 2.01 2.8352(17) 169.0 ?
O9 H46 O10 3_656 0.84 2.07 2.9069(17) 176.4 ?
O10 H50 O5 . 0.84 1.99 2.8292(18) 176.6 ?
C5 H12 O3 2_556 1.00 2.54 3.3835(18) 141.7 ?
C5 H12 O7 . 1.00 2.53 3.2487(18) 128.3 ?
C14 H42 O3 . 0.99 2.57 3.1102(19) 113.9 ?
C18 H11 O3 2_556 1.00 2.54 3.3976(19) 143.1 ?

loop_
_geom_torsion_atom_site_label_1
_geom_torsion_atom_site_label_2
_geom_torsion_atom_site_label_3
_geom_torsion_atom_site_label_4
_geom_torsion_site_symmetry_1
_geom_torsion_site_symmetry_2
_geom_torsion_site_symmetry_3
_geom_torsion_site_symmetry_4
_geom_torsion
_geom_torsion_publ_flag
O2 C12 C13 C32 . . . . 126.1(8) ?
C27 C12 C13 C32 . . . . 14.7(9) ?
C26 C12 C13 C32 . . . . -115.5(8) ?
O2 C12 C27 C28 . . . . 38.97(19) ?
C13 C12 C27 C28 . . . . 153.28(17) ?
C26 C12 C27 C28 . . . . -77.5(2) ?
C12 C27 C28 C11 . . . . -29.1(2) ?
O2 C12A C13A C32A . . . . -111.(2) ?
C26A C12A C13A C32A . . . . 7.(2) ?
C27A C12A C13A C32A . . . . 133.(2) ?
O2 C12A C27A C28A . . . . -19.4(5) ?
C26A C12A C27A C28A . . . . -136.8(4) ?
C13A C12A C27A C28A . . . . 98.3(5) ?
C12A C27A C28A C11 . . . . 29.1(5) ?
C13 C12 O2 C11 . . . . -158.05(15) ?
C27 C12 O2 C11 . . . . -35.06(18) ?
C26 C12 O2 C11 . . . . 83.35(19) ?
C26A C12A O2 C11 . . . . 123.1(4) ?
C27A C12A O2 C11 . . . . 1.3(4) ?
C13A C12A O2 C11 . . . . -116.4(3) ?
C3 O1 C2 O3 . . . . 2.8(2) ?
C3 O1 C2 C1 . . . . -177.23(13) ?
C2 O1 C3 C4 . . . . -159.74(12) ?
C2 O1 C3 C14 . . . . 75.53(16) ?
O1 C3 C4 C5 . . . . -167.42(12) ?
C14 C3 C4 C5 . . . . -46.01(18) ?
O1 C3 C4 C18 . . . . 74.46(15) ?
C14 C3 C4 C18 . . . . -164.14(13) ?
C17 O4 C5 C6 . . . . 148.95(13) ?
C17 O4 C5 C4 . . . . 24.60(15) ?
C3 C4 C5 O4 . . . . -164.36(12) ?
C18 C4 C5 O4 . . . . -37.70(13) ?
C3 C4 C5 C6 . . . . 75.77(16) ?
C18 C4 C5 C6 . . . . -157.57(12) ?
O4 C5 C6 C16 . . . . -142.52(15) ?
C4 C5 C6 C16 . . . . -26.9(2) ?
O4 C5 C6 C7 . . . . 52.12(18) ?
C4 C5 C6 C7 . . . . 167.70(13) ?
C16 C6 C7 C30 . . . . 160.21(13) ?
C5 C6 C7 C30 . . . . -32.0(2) ?
C16 C6 C7 C25 . . . . 33.07(14) ?
C5 C6 C7 C25 . . . . -159.10(13) ?
C16 C6 C7 C8 . . . . -68.36(15) ?
C5 C6 C7 C8 . . . . 99.47(15) ?
C30 C7 C8 C9 . . . . 70.02(16) ?
C25 C7 C8 C9 . . . . -166.47(12) ?
C6 C7 C8 C9 . . . . -64.05(15) ?
C30 C7 C8 C20 . . . . -165.00(12) ?
C25 C7 C8 C20 . . . . -41.49(13) ?
C6 C7 C8 C20 . . . . 60.94(14) ?
C20 C8 C9 O7 . . . . -29.8(2) ?
C7 C8 C9 O7 . . . . 88.44(17) ?
C20 C8 C9 C10 . . . . 150.98(13) ?
C7 C8 C9 C10 . . . . -90.78(15) ?
O7 C9 C10 C29 . . . . -41.71(19) ?
C8 C9 C10 C29 . . . . 137.53(14) ?
O7 C9 C10 C11 . . . . 79.88(17) ?
C8 C9 C10 C11 . . . . -100.88(15) ?
C12 O2 C11 C10 . . . . 140.59(13) ?
C12A O2 C11 C10 . . . . 140.59(13) ?
C12A O2 C11 C28A . . . . 17.45(17) ?
C12 O2 C11 C28 . . . . 17.45(17) ?
C9 C10 C11 O2 . . . . 54.73(16) ?
C29 C10 C11 O2 . . . . 175.61(14) ?
C9 C10 C11 C28A . . . . 172.50(13) ?
C29 C10 C11 C28A . . . . -66.62(18) ?
C9 C10 C11 C28 . . . . 172.50(13) ?
C29 C10 C11 C28 . . . . -66.62(18) ?
C27A C28A C11 O2 . . . . -29.2(3) ?
C27A C28A C11 C10 . . . . -147.9(3) ?
C27 C28 C11 O2 . . . . 7.84(18) ?
C27 C28 C11 C10 . . . . -110.88(17) ?
O1 C3 C14 C15 . . . . 79.43(17) ?
C4 C3 C14 C15 . . . . -38.79(19) ?
C3 C14 C15 O9 . . . . -167.88(13) ?
C3 C14 C15 C16 . . . . 76.50(17) ?
C3 C14 C15 C31 . . . . -51.63(19) ?
C5 C6 C16 C24 . . . . -167.57(13) ?
C7 C6 C16 C24 . . . . -0.29(15) ?
C5 C6 C16 C15 . . . . -3.1(3) ?
C7 C6 C16 C15 . . . . 164.15(14) ?
O9 C15 C16 C6 . . . . -144.12(15) ?
C31 C15 C16 C6 . . . . 96.57(18) ?
C14 C15 C16 C6 . . . . -32.3(2) ?
O9 C15 C16 C24 . . . . 18.51(18) ?
C31 C15 C16 C24 . . . . -100.80(16) ?
C14 C15 C16 C24 . . . . 130.37(13) ?
C5 O4 C17 O5 . . . . -179.42(15) ?
C5 O4 C17 C18 . . . . -0.59(17) ?
O5 C17 C18 C19 . . . . 28.0(2) ?
O4 C17 C18 C19 . . . . -150.73(13) ?
O5 C17 C18 C4 . . . . 155.29(17) ?
O4 C17 C18 C4 . . . . -23.45(16) ?
C3 C4 C18 C17 . . . . 161.40(13) ?
C5 C4 C18 C17 . . . . 36.62(14) ?
C3 C4 C18 C19 . . . . -75.19(17) ?
C5 C4 C18 C19 . . . . 160.03(13) ?
C9 C8 C20 C21 . . . . -102.51(15) ?
C7 C8 C20 C21 . . . . 135.07(12) ?
C9 C8 C20 C24 . . . . 129.72(13) ?
C7 C8 C20 C24 . . . . 7.29(13) ?
C8 C20 C21 O6 . . . . 65.27(16) ?
C24 C20 C21 O6 . . . . -175.06(12) ?
C8 C20 C21 C22 . . . . 178.57(13) ?
C24 C20 C21 C22 . . . . -61.76(17) ?
C8 C20 C21 C23 . . . . -57.02(17) ?
C24 C20 C21 C23 . . . . 62.65(18) ?
C6 C16 C24 C25 . . . . -32.64(14) ?
C15 C16 C24 C25 . . . . 161.20(13) ?
C6 C16 C24 C20 . . . . 73.49(14) ?
C15 C16 C24 C20 . . . . -92.68(15) ?
C21 C20 C24 C16 . . . . 158.72(13) ?
C8 C20 C24 C16 . . . . -74.54(13) ?
C21 C20 C24 C25 . . . . -97.14(15) ?
C8 C20 C24 C25 . . . . 29.60(13) ?
C30 C7 C25 C24 . . . . -179.26(13) ?
C6 C7 C25 C24 . . . . -49.82(12) ?
C8 C7 C25 C24 . . . . 58.20(12) ?
C16 C24 C25 C7 . . . . 50.28(13) ?
C20 C24 C25 C7 . . . . -55.69(13) ?
